data_2004910
loop_
_publ_author_name
'Polamo, M.'
'Mutikainen, I.'
'Leskel\"a, M.'

_publ_section_title
;
 A 1:4 Adduct of Tetrachlorobis(\m-phenylimido)dizirconium(IV) and
 Tetrahydrofuran
;
_journal_issue 5
_journal_name_full 'Acta Crystallographica Section C'
_journal_page_first 1082
_journal_page_last 1084
_journal_paper_doi 10.1107/S0108270195016891
_journal_volume 52
_journal_year 1996
_chemical_formula_analytical 'C28 H42 Cl4 N2 O4 Zr2'
_chemical_formula_iupac '[Zr2 Cl4 (C6 H5 N1)2 (C4 H8 O1)4]'
_chemical_formula_moiety 'C28 H42 Cl4 N2 O4 Zr2'
_chemical_formula_structural 'C28 H42 Cl4 N2 O4 Zr2'
_chemical_formula_sum 'C28 H42 Cl4 N2 O4 Zr2'
_chemical_formula_weight 794.88
_chemical_name_common 'Dichlorophenyl imino Zirconium dimer THF adduct'
_chemical_name_systematic
;
Zr,Zr,Zr',Zr'-TetrachloroDi(\m-Phenyl-imino)Zr,Zr,Zr',Zr'-
Tetrakis(Tetrahydrofurane)DiZirconium(IV)
;
_space_group_IT_number 13
_symmetry_cell_setting monoclinic
_symmetry_space_group_name_Hall '-P 2yc'
_symmetry_space_group_name_H-M 'P 1 2/c 1'
_audit_creation_method SHELXL
_cell_angle_alpha 90
_cell_angle_beta 91.13(3)
_cell_angle_gamma 90
_cell_formula_units_Z 2
_cell_length_a 9.431(2)
_cell_length_b 11.270(2)
_cell_length_c 15.781(3)
_cell_measurement_reflns_used 25
_cell_measurement_temperature 193(2)
_cell_measurement_theta_max 20
_cell_measurement_theta_min 5
_cell_volume 1677.0(6)
_computing_cell_refinement 'MSC/AFC Diffractometer Control Software'
_computing_data_collection
;
MSC/AFC Diffractometer Control Software
(Molecular Structure Corporation, 1993a)
;
_computing_data_reduction 'TEXSAN (Molecular Structure Corporation, 1993b)'
_computing_molecular_graphics SHELXTL/PC
_computing_publication_material SHELXL93
_computing_structure_refinement 'SHELXL93 (Sheldrick, 1993)'
_computing_structure_solution 'SHELXTL/PC (Sheldrick, 1990)'
_diffrn_ambient_temperature 193(2)
_diffrn_measurement_device 'Rigagu AFC7S'
_diffrn_measurement_method 2\q-\w
_diffrn_radiation_monochromator graphite
_diffrn_radiation_source 'fine-focus sealed tube'
_diffrn_radiation_type MoK\a
_diffrn_radiation_wavelength 0.71069
_diffrn_reflns_av_R_equivalents 0.0000
_diffrn_reflns_av_sigmaI/netI 0.0217
_diffrn_reflns_limit_h_max 11
_diffrn_reflns_limit_h_min -11
_diffrn_reflns_limit_k_max 14
_diffrn_reflns_limit_k_min 0
_diffrn_reflns_limit_l_max 0
_diffrn_reflns_limit_l_min -19
_diffrn_reflns_number 3292
_diffrn_reflns_theta_max 26.51
_diffrn_reflns_theta_min 2.58
_diffrn_standards_decay_% 0.3
_diffrn_standards_interval_count 200
_diffrn_standards_number 3
_exptl_absorpt_coefficient_mu 0.974
_exptl_absorpt_correction_T_max 1.000
_exptl_absorpt_correction_T_min 0.874
_exptl_absorpt_correction_type '\y scan (North, Phillips & Mathews, 1968)'
_exptl_crystal_colour yellow
_exptl_crystal_density_diffrn 1.574
_exptl_crystal_density_meas ?
_exptl_crystal_description prismatic
_exptl_crystal_F_000 808
_exptl_crystal_size_max 0.40
_exptl_crystal_size_mid 0.35
_exptl_crystal_size_min 0.25
_refine_diff_density_max 0.68
_refine_diff_density_min -0.62
_refine_ls_extinction_method none
_refine_ls_goodness_of_fit_all 1.037
_refine_ls_goodness_of_fit_obs 1.064
_refine_ls_hydrogen_treatment 'H atoms refined isotropically'
_refine_ls_matrix_type full
_refine_ls_number_parameters 266
_refine_ls_number_reflns 3292
_refine_ls_number_restraints 0
_refine_ls_restrained_S_all 1.037
_refine_ls_restrained_S_obs 1.064
_refine_ls_R_factor_all 0.0408
_refine_ls_R_factor_obs 0.0362
_refine_ls_shift/esd_max 0.08
_refine_ls_shift/esd_mean 0.004
_refine_ls_structure_factor_coef Fsqd
_refine_ls_weighting_scheme
;
calc w = 1/[\s^2^(F~o~^2^) + (0.0461P)^2^ + 1.5053P]
where P = (F~o~^2^ + 2F~c~^2^)/3
;
_refine_ls_wR_factor_all 0.0896
_refine_ls_wR_factor_obs 0.0871
_reflns_number_observed 2974
_reflns_number_total 3292
_reflns_observed_criterion >2sigma(I)
_cod_data_source_file mu1234.cif
_cod_data_source_block mp6
_cod_depositor_comments
;
The following automatic conversions were performed:

'_exptl_crystal_density_meas' value 'not measured' was changed to '?'
- the value is perceived as not measured.

Automatic conversion script
Id: cif_fix_values 3008 2015-01-20 13:52:24Z robertas 
;
_cod_original_sg_symbol_H-M 'P 2/c'
_cod_database_code 2004910

loop_
_symmetry_equiv_pos_as_xyz
'x, y, z'
'-x, y, -z+1/2'
'-x, -y, -z'
'x, -y, z-1/2'

loop_
_atom_site_aniso_label
_atom_site_aniso_U_11
_atom_site_aniso_U_22
_atom_site_aniso_U_33
_atom_site_aniso_U_12
_atom_site_aniso_U_13
_atom_site_aniso_U_23
Zr1 0.0296(2) 0.0345(2) 0.0259(2) 0.000 -0.00148(14) 0.000
Zr2 0.0311(2) 0.0362(2) 0.0336(2) 0.000 -0.0039(2) 0.000
Cl1 0.0726(6) 0.0595(6) 0.0547(5) -0.0279(5) 0.0008(4) 0.0108(4)
Cl2 0.0520(5) 0.0573(5) 0.0544(5) -0.0044(4) -0.0227(4) -0.0019(4)
O1 0.0347(11) 0.0583(14) 0.0391(12) 0.0002(10) -0.0068(9) 0.0134(10)
O2 0.0562(14) 0.0489(13) 0.0365(12) 0.0110(11) 0.0032(10) 0.0005(10)
N1 0.0308(12) 0.0484(15) 0.0300(12) 0.0045(10) 0.0030(9) 0.0039(10)
C1 0.0341(15) 0.040(2) 0.038(2) 0.0088(12) 0.0090(12) 0.0088(12)
C2 0.052(2) 0.060(2) 0.038(2) 0.006(2) 0.008(2) 0.008(2)
C3 0.079(3) 0.088(3) 0.041(2) 0.018(2) 0.021(2) 0.014(2)
C4 0.062(3) 0.103(4) 0.073(3) 0.025(3) 0.037(2) 0.038(3)
C5 0.037(2) 0.085(3) 0.089(3) 0.006(2) 0.015(2) 0.032(3)
C6 0.036(2) 0.062(2) 0.057(2) 0.004(2) 0.002(2) 0.016(2)
C7 0.045(2) 0.130(4) 0.034(2) 0.017(3) -0.004(2) 0.017(2)
C8 0.042(2) 0.085(3) 0.047(2) 0.005(2) -0.011(2) 0.012(2)
C9 0.042(2) 0.091(3) 0.055(2) 0.011(2) -0.003(2) 0.016(2)
C10 0.035(2) 0.107(4) 0.052(2) -0.003(2) -0.002(2) 0.027(2)
C11 0.051(2) 0.058(2) 0.040(2) 0.000(2) -0.0020(15) -0.013(2)
C12 0.093(4) 0.085(3) 0.053(2) 0.037(3) 0.013(2) -0.004(2)
C13 0.066(3) 0.067(3) 0.072(3) 0.018(2) -0.002(2) -0.001(2)
C14 0.095(3) 0.059(3) 0.051(2) 0.031(2) 0.000(2) 0.001(2)

loop_
_atom_site_label
_atom_site_occupancy
_atom_site_fract_x
_atom_site_fract_y
_atom_site_fract_z
_atom_site_U_iso_or_equiv
_atom_site_thermal_displace_type
_atom_site_calc_flag
_atom_site_refinement_flags
_atom_site_type_symbol
Zr1 1 .5000 .89729(3) .2500 .03005(12) Uani d S Zr
Zr2 1 .5000 .61809(4) .2500 .03371(12) Uani d S Zr
Cl1 1 .61759(11) 1.04575(9) .15545(6) .0623(3) Uani d . Cl
Cl2 1 .32231(10) .58964(8) .13314(6) .0549(2) Uani d . Cl
O1 1 .3151(2) .9197(2) .16266(14) .0441(5) Uani d . O
O2 1 .6148(3) .4591(2) .18721(14) .0471(5) Uani d . O
N1 1 .4015(3) .7567(2) .3091(2) .0363(5) Uani d . N
C1 1 .3065(3) .7369(3) .3753(2) .0374(7) Uani d . C
C2 1 .3463(4) .7604(3) .4598(2) .0503(8) Uani d . C
H2 1 .437(4) .796(3) .471(2) .053(10) Uiso d . H
C3 1 .2556(5) .7353(4) .5253(3) .0692(12) Uani d . C
H3 1 .287(6) .755(4) .586(4) .097(18) Uiso d . H
C4 1 .1249(5) .6859(5) .5087(3) .079(2) Uani d . C
H4 1 .067(5) .676(4) .556(3) .082(14) Uiso d . H
C5 1 .0832(4) .6649(5) .4271(3) .0704(13) Uani d . C
H5 1 .013(6) .623(4) .413(4) .093(18) Uiso d . H
C6 1 .1725(4) .6887(4) .3598(3) .0514(9) Uani d . C
H6 1 .149(4) .662(3) .305(2) .042(9) Uiso d . H
C7 1 .3110(4) .9320(6) .0714(2) .0698(13) Uani d . C
H7A 1 .358(5) 1.017(4) .071(3) .069(13) Uiso d . H
H7B 1 .390(7) .915(6) .038(4) .13(2) Uiso d . H
C8 1 .1585(4) .9520(5) .0456(2) .0579(10) Uani d . C
H8A 1 .149(5) 1.023(4) .008(3) .088(15) Uiso d . H
H8B 1 .091(4) 1.056(3) .141(2) .046(10) Uiso d . H
C9 1 .0827(4) .9704(5) .1270(3) .0627(11) Uani d . C
H9A 1 -.016(5) .945(4) .124(3) .085(14) Uiso d . H
H9B 1 .128(4) .882(4) .013(3) .062(12) Uiso d . H
C10 1 .1688(4) .9006(5) .1893(3) .0647(12) Uani d . C
H10A 1 .165(4) .926(4) .248(3) .076(14) Uiso d . H
H10B 1 .141(5) .807(5) .180(3) .088(15) Uiso d . H
C11 1 .6223(4) .4341(4) .0962(2) .0496(8) Uani d . C
H11A 1 .635(4) .509(4) .068(3) .072(13) Uiso d . H
H11B 1 .540(5) .404(4) .083(3) .089(16) Uiso d . H
C12 1 .7460(6) .3513(6) .0864(3) .0768(14) Uani d . C
H12A 1 .711(7) .279(5) .063(4) .11(2) Uiso d . H
H12B 1 .814(8) .381(6) .042(5) .17(3) Uiso d . H
C13 1 .8101(5) .3348(5) .1727(3) .0683(11) Uani d . C
H13A 1 .881(5) .393(4) .180(3) .088(17) Uiso d . H
H13B 1 .851(6) .259(4) .188(3) .084(15) Uiso d . H
C14 1 .6901(6) .3618(4) .2300(3) .0684(12) Uani d . C
H14A 1 .726(5) .392(4) .283(3) .094(17) Uiso d . H
H14B 1 .628(5) .2866(5) .236(3) .094(17) Uiso d . H

loop_
_atom_type_symbol
_atom_type_description
_atom_type_scat_dispersion_real
_atom_type_scat_dispersion_imag
_atom_type_scat_source
C C 0.0033 0.0016 'International Tables Vol C Tables 4.2.6.8 and 6.1.1.4'
H H 0.0000 0.0000 'International Tables Vol C Tables 4.2.6.8 and 6.1.1.4'
N N 0.0061 0.0033 'International Tables Vol C Tables 4.2.6.8 and 6.1.1.4'
Cl Cl 0.1484 0.1585 'International Tables Vol C Tables 4.2.6.8 and 6.1.1.4'
Zr Zr -2.9673 0.5597 'International Tables Vol C Tables 4.2.6.8 and 6.1.1.4'
O O 0.0106 0.0060 'International Tables Vol C Tables 4.2.6.8 and 6.1.1.4'

loop_
_geom_angle_atom_site_label_1
_geom_angle_atom_site_label_2
_geom_angle_atom_site_label_3
_geom_angle_site_symmetry_1
_geom_angle_site_symmetry_3
_geom_angle
_geom_angle_publ_flag
N1 Zr1 N1 2_655 . 79.98(14) yes
N1 Zr1 O1 2_655 2_655 90.75(9) ?
N1 Zr1 O1 . 2_655 99.31(9) yes
N1 Zr1 O1 2_655 . 99.31(9) ?
N1 Zr1 O1 . . 90.75(9) yes
O1 Zr1 O1 2_655 . 166.89(13) yes
N1 Zr1 Cl1 2_655 2_655 169.98(7) ?
N1 Zr1 Cl1 . 2_655 92.00(7) yes
O1 Zr1 Cl1 2_655 2_655 84.59(6) ?
O1 Zr1 Cl1 . 2_655 86.69(7) ?
N1 Zr1 Cl1 2_655 . 92.00(8) no
N1 Zr1 Cl1 . . 169.98(7) yes
O1 Zr1 Cl1 2_655 . 86.69(7) yes
O1 Zr1 Cl1 . . 84.59(6) yes
Cl1 Zr1 Cl1 2_655 . 96.56(6) yes
N1 Zr1 Zr2 2_655 . 39.99(7) ?
N1 Zr1 Zr2 . . 39.99(7) ?
O1 Zr1 Zr2 2_655 . 96.55(6) ?
O1 Zr1 Zr2 . . 96.55(6) ?
Cl1 Zr1 Zr2 2_655 . 131.72(3) ?
Cl1 Zr1 Zr2 . . 131.72(3) ?
N1 Zr2 N1 . 2_655 80.80(14) yes
N1 Zr2 O2 . 2_655 100.03(9) yes
N1 Zr2 O2 2_655 2_655 178.14(9) ?
N1 Zr2 O2 . . 178.14(9) yes
N1 Zr2 O2 2_655 . 100.03(9) ?
O2 Zr2 O2 2_655 . 79.19(12) yes
N1 Zr2 Cl2 . 2_655 93.75(7) ?
N1 Zr2 Cl2 2_655 2_655 97.51(7) ?
O2 Zr2 Cl2 2_655 2_655 84.11(6) ?
O2 Zr2 Cl2 . 2_655 84.50(6) ?
N1 Zr2 Cl2 . . 97.51(7) yes
N1 Zr2 Cl2 2_655 . 93.75(7) yes
O2 Zr2 Cl2 2_655 . 84.50(6) yes
O2 Zr2 Cl2 . . 84.11(6) yes
Cl2 Zr2 Cl2 2_655 . 165.19(5) yes
N1 Zr2 Zr1 . . 40.40(7) ?
N1 Zr2 Zr1 2_655 . 40.40(7) ?
O2 Zr2 Zr1 2_655 . 140.41(6) ?
O2 Zr2 Zr1 . . 140.41(6) ?
Cl2 Zr2 Zr1 2_655 . 97.40(2) ?
Cl2 Zr2 Zr1 . . 97.40(2) ?
C7 O1 C10 . . 107.0(3) ?
C7 O1 Zr1 . . 129.5(2) ?
C10 O1 Zr1 . . 122.6(2) ?
C14 O2 C11 . . 106.0(3) ?
C14 O2 Zr2 . . 127.3(2) ?
C11 O2 Zr2 . . 126.7(2) ?
C1 N1 Zr2 . . 121.2(2) yes
C1 N1 Zr1 . . 139.0(2) yes
Zr2 N1 Zr1 . . 99.61(10) yes
C6 C1 C2 . . 117.8(3) ?
C6 C1 N1 . . 121.4(3) ?
C2 C1 N1 . . 120.8(3) ?
C3 C2 C1 . . 120.9(4) ?
C3 C2 H2 . . 121(2) ?
C1 C2 H2 . . 119(2) ?
C4 C3 C2 . . 120.4(4) ?
C4 C3 H3 . . 121(3) ?
C2 C3 H3 . . 119(3) ?
C5 C4 C3 . . 119.6(4) ?
C5 C4 H4 . . 125(3) ?
C3 C4 H4 . . 115(3) ?
C4 C5 C6 . . 121.3(4) ?
C4 C5 H5 . . 124(4) ?
C6 C5 H5 . . 113(4) ?
C1 C6 C5 . . 120.0(4) ?
C1 C6 H6 . . 119(2) ?
C5 C6 H6 . . 120(2) ?
O1 C7 C8 . . 106.9(3) ?
O1 C7 H7A . . 95(2) ?
C8 C7 H7A . . 105(2) ?
O1 C7 H7B . . 122(4) ?
C8 C7 H7B . . 130(4) ?
H7A C7 H7B . . 81(4) ?
C9 C8 C7 . . 105.0(3) ?
C9 C8 H8A . . 111(3) ?
C7 C8 H8A . . 111(3) ?
C9 C8 H9B . . 115(3) ?
C7 C8 H9B . . 107(2) ?
H8A C8 H9B . . 108(4) ?
C10 C9 C8 . . 103.3(3) ?
C10 C9 H8B . . 109(2) ?
C8 C9 H8B . . 107(2) ?
C10 C9 H9A . . 113(3) ?
C8 C9 H9A . . 112(3) ?
H8B C9 H9A . . 111(3) ?
O1 C10 C9 . . 103.7(3) ?
O1 C10 H10A . . 106(3) ?
C9 C10 H10A . . 116(3) ?
O1 C10 H10B . . 109(3) ?
C9 C10 H10B . . 107(3) ?
H10A C10 H10B . . 113(4) ?
O2 C11 C12 . . 105.8(3) ?
O2 C11 H11A . . 107(3) ?
C12 C11 H11A . . 113(3) ?
O2 C11 H11B . . 105(3) ?
C12 C11 H11B . . 115(3) ?
H11A C11 H11B . . 110(4) ?
C13 C12 C11 . . 106.6(4) ?
C13 C12 H12A . . 112(4) ?
C11 C12 H12A . . 108(4) ?
C13 C12 H12B . . 115(4) ?
C11 C12 H12B . . 111(4) ?
H12A C12 H12B . . 104(5) ?
C12 C13 C14 . . 103.3(4) ?
C12 C13 H13A . . 107(3) ?
C14 C13 H13A . . 109(3) ?
C12 C13 H13B . . 119(3) ?
C14 C13 H13B . . 110(3) ?
H13A C13 H13B . . 108(4) ?
O2 C14 C13 . . 103.9(4) ?
O2 C14 H14A . . 107(3) ?
C13 C14 H14A . . 110(3) ?
O2 C14 H14B . . 113(3) ?
C13 C14 H14B . . 109(3) ?
H14A C14 H14B . . 114(4) ?

loop_
_geom_bond_atom_site_label_1
_geom_bond_atom_site_label_2
_geom_bond_site_symmetry_2
_geom_bond_distance
_geom_bond_publ_flag
Zr1 N1 2_655 2.068(2) ?
Zr1 N1 . 2.068(2) yes
Zr1 O1 2_655 2.216(2) ?
Zr1 O1 . 2.216(2) yes
Zr1 Cl1 2_655 2.5141(10) ?
Zr1 Cl1 . 2.5141(10) yes
Zr1 Zr2 . 3.1466(8) yes
Zr2 N1 . 2.051(2) yes
Zr2 N1 2_655 2.051(2) ?
Zr2 O2 2_655 2.325(2) ?
Zr2 O2 . 2.325(2) yes
Zr2 Cl2 2_655 2.4880(11) ?
Zr2 Cl2 . 2.4880(11) yes
O1 C7 . 1.446(4) ?
O1 C10 . 1.466(4) ?
O2 C14 . 1.464(5) ?
O2 C11 . 1.467(4) ?
N1 C1 . 1.407(4) yes
C1 C6 . 1.392(5) ?
C1 C2 . 1.404(5) ?
C2 C3 . 1.384(5) ?
C2 H2 . 0.96(4) ?
C3 C4 . 1.373(7) ?
C3 H3 . 1.03(6) ?
C4 C5 . 1.360(7) ?
C4 H4 . 0.94(5) ?
C5 C6 . 1.395(5) ?
C5 H5 . 0.85(5) ?
C6 H6 . 0.93(3) ?
C7 C8 . 1.504(5) ?
C7 H7A . 1.05(4) ?
C7 H7B . 0.94(6) ?
C8 C9 . 1.496(6) ?
C8 H8A . 0.99(5) ?
C8 H9B . 0.98(4) ?
C9 C10 . 1.488(5) ?
C9 H9A . 0.98(5) ?
C10 H10A . 0.97(5) ?
C10 H10B . 1.10(5) ?
C11 C12 . 1.504(6) ?
C11 H11A . 0.97(4) ?
C11 H11B . 0.87(5) ?
C12 C13 . 1.490(7) ?
C12 H12A . 0.95(6) ?
C12 H12B . 1.02(8) ?
C13 C14 . 1.494(6) ?
C13 H13A . 0.94(5) ?
C13 H13B . 0.97(5) ?
C14 H14A . 0.96(5) ?
C14 H14B . 1.04(5) ?
